data_7248753
loop_
_publ_author_name
'Hua, Xiu-Ni'
'Cai, Zhuoer'
'Huang, Tian-Tian'
'Cui, Jing-Han'
'Shi, Xian'
'Zhang, Xiang'
'Zhang, Yinan'
'Chen, Jian'
'Xu, Kai'
'Duan, Hai-Bao'

_publ_section_title
;
 Successive high-temperature phase transitions triggered dielectric
 switching in a one-dimensional hybrid perovskite with blue emission
;
_journal_issue 25
_journal_name_full CrystEngComm
_journal_page_first 3325
_journal_page_last 3330
_journal_paper_doi 10.1039/D4CE00415A
_journal_volume 26
_journal_year 2024
_chemical_formula_moiety 'Cd Cl3, C7 H16 N'
_chemical_formula_sum 'C7 H16 Cd Cl3 N'
_chemical_formula_weight 332.96
_space_group_crystal_system monoclinic
_space_group_IT_number 14
_space_group_name_Hall '-P 2ybc'
_space_group_name_H-M_alt 'P 1 21/c 1'
_atom_sites_solution_hydrogens geom
_atom_sites_solution_primary dual
_audit_creation_date 2023-11-15
_audit_creation_method
;FinalCif V128 by Daniel Kratzert, Freiburg 2023, 
https://dkratzert.de/finalcif.html
;
_audit_update_record
;
2024-04-13 deposited with the CCDC.	2024-05-30 downloaded from the CCDC.
;
_cell_angle_alpha 90
_cell_angle_beta 103.610(3)
_cell_angle_gamma 90
_cell_formula_units_Z 4
_cell_length_a 12.2318(12)
_cell_length_b 6.6515(6)
_cell_length_c 15.0423(12)
_cell_measurement_reflns_used 3508
_cell_measurement_temperature 400.00
_cell_measurement_theta_max 26.372
_cell_measurement_theta_min 3.365
_cell_volume 1189.47(19)
_computing_cell_refinement 'SAINT V8.40A (Bruker, 2019)'
_computing_data_reduction 'SAINT V8.40A (Bruker, 2019)'
_computing_molecular_graphics 'Olex2 1.5 (Dolomanov et al., 2009)'
_computing_publication_material 'Olex2 1.5 (Dolomanov et al., 2009)'
_computing_structure_refinement 'SHELXL 2018/3 (Sheldrick, 2015)'
_computing_structure_solution 'SHELXT 2018/2 (Sheldrick, 2018)'
_diffrn_ambient_temperature 400.00
_diffrn_measured_fraction_theta_full 0.992
_diffrn_measured_fraction_theta_max 0.987
_diffrn_measurement_device_type 'Bruker APEX-II CCD'
_diffrn_measurement_method '\f and \w scans'
_diffrn_radiation_type MoK\a
_diffrn_radiation_wavelength 0.71073
_diffrn_reflns_av_R_equivalents 0.0573
_diffrn_reflns_av_unetI/netI 0.0492
_diffrn_reflns_Laue_measured_fraction_full 0.992
_diffrn_reflns_Laue_measured_fraction_max 0.987
_diffrn_reflns_limit_h_max 13
_diffrn_reflns_limit_h_min -15
_diffrn_reflns_limit_k_max 8
_diffrn_reflns_limit_k_min -8
_diffrn_reflns_limit_l_max 18
_diffrn_reflns_limit_l_min -18
_diffrn_reflns_number 8862
_diffrn_reflns_point_group_measured_fraction_full 0.992
_diffrn_reflns_point_group_measured_fraction_max 0.987
_diffrn_reflns_theta_full 25.242
_diffrn_reflns_theta_max 26.432
_diffrn_reflns_theta_min 3.365
_diffrn_source_current 1.4
_diffrn_source_power 0.07
_diffrn_source_voltage 50.0
_diffrn_standards_number 0
_exptl_absorpt_coefficient_mu 2.463
_exptl_absorpt_correction_T_max 0.0932
_exptl_absorpt_correction_T_min 0.0423
_exptl_absorpt_correction_type multi-scan
_exptl_absorpt_process_details
;
SADABS-2016/2 (Bruker,2016/2) was used for absorption correction.
wR2(int) was 0.1291 before and 0.0600 after correction.
The Ratio of minimum to maximum transmission is 0.4539.
The \l/2 correction factor is Not present.
;
_exptl_crystal_colour 'clear light colourless'
_exptl_crystal_colour_lustre clear
_exptl_crystal_colour_modifier light
_exptl_crystal_colour_primary colourless
_exptl_crystal_density_diffrn 1.859
_exptl_crystal_description block
_exptl_crystal_F_000 656
_exptl_crystal_size_max 0.1
_exptl_crystal_size_mid 0.09
_exptl_crystal_size_min 0.06
_refine_diff_density_max 0.467
_refine_diff_density_min -0.636
_refine_diff_density_rms 0.096
_refine_ls_extinction_method none
_refine_ls_goodness_of_fit_ref 1.049
_refine_ls_hydrogen_treatment constr
_refine_ls_matrix_type full
_refine_ls_number_parameters 111
_refine_ls_number_reflns 2424
_refine_ls_number_restraints 0
_refine_ls_restrained_S_all 1.049
_refine_ls_R_factor_all 0.0503
_refine_ls_R_factor_gt 0.0356
_refine_ls_shift/su_max 0.001
_refine_ls_shift/su_mean 0.000
_refine_ls_structure_factor_coef Fsqd
_refine_ls_weighting_details 'w=1/[\s^2^(Fo^2^)+(0.0281P)^2^+0.5763P] where P=(Fo^2^+2Fc^2^)/3'
_refine_ls_weighting_scheme calc
_refine_ls_wR_factor_gt 0.0811
_refine_ls_wR_factor_ref 0.0905
_reflns_Friedel_coverage 0.000
_reflns_number_gt 1834
_reflns_number_total 2424
_reflns_threshold_expression 'I > 2\s(I)'
_cod_data_source_file d4ce00415a2.cif
_cod_data_source_block 116hxn1400k_0m
_cod_depositor_comments 'Adding full bibliography for 7248752--7248755.cif.'
_cod_database_code 7248753
_olex2_refinement_description
;
1. Fixed Uiso
 At 1.2 times of:
  All C(H) groups, All C(H,H) groups, All N(H,H,H) groups
 At 1.5 times of:
  All C(H,H,H) groups
2.a Ternary CH refined with riding coordinates:
 C1(H1), C4(H4)
2.b Secondary CH2 refined with riding coordinates:
 C3(H3A,H3B), C6(H6A,H6B), C2(H2A,H2B), C5(H5A,H5B)
2.c Idealised Me refined as rotating group:
 N1(H1A,H1B,H1C), C7(H7A,H7B,H7C)
;
_olex2_submission_special_instructions 'No special instructions were received'
_shelx_shelxl_version_number 2018/3
_shelx_space_group_comment
;
The symmetry employed for this shelxl refinement is uniquely defined
by the following loop, which should always be used as a source of
symmetry information in preference to the above space-group names.
They are only intended as comments.
;
_shelx_estimated_absorpt_t_min 0.791
_shelx_estimated_absorpt_t_max 0.866

loop_
_space_group_symop_operation_xyz
'x, y, z'
'-x, y+1/2, -z+1/2'
'-x, -y, -z'
'x, -y-1/2, z-1/2'

loop_
_atom_site_label
_atom_site_type_symbol
_atom_site_fract_x
_atom_site_fract_y
_atom_site_fract_z
_atom_site_U_iso_or_equiv
_atom_site_adp_type
_atom_site_occupancy
_atom_site_site_symmetry_order
_atom_site_calc_flag
_atom_site_refinement_flags_posn
_atom_site_refinement_flags_adp
_atom_site_refinement_flags_occupancy
_atom_site_disorder_assembly
_atom_site_disorder_group
Cd1 Cd 0.99898(2) 0.54840(4) 0.75177(2) 0.05467(14) Uani 1 1 d . . . . .
Cl1 Cl 0.82926(9) 0.29802(14) 0.70273(7) 0.0570(3) Uani 1 1 d . . . . .
Cl3 Cl 0.90419(9) 0.80262(13) 0.84407(7) 0.0572(3) Uani 1 1 d . . . . .
Cl2 Cl 1.06817(9) 0.29684(14) 0.89136(7) 0.0590(3) Uani 1 1 d . . . . .
N1 N 0.8584(3) 0.3212(6) 0.4873(3) 0.0855(13) Uani 1 1 d . . . . .
H1A H 0.903353 0.225438 0.474789 0.103 Uiso 1 1 calc R U . . .
H1B H 0.855566 0.312898 0.545727 0.103 Uiso 1 1 calc R U . . .
H1C H 0.885039 0.441128 0.476684 0.103 Uiso 1 1 calc R U . . .
C3 C 0.5476(4) 0.4166(7) 0.3909(4) 0.0782(14) Uani 1 1 d . . . . .
H3A H 0.498335 0.511038 0.411429 0.094 Uiso 1 1 calc R U . . .
H3B H 0.545564 0.447436 0.327464 0.094 Uiso 1 1 calc R U . . .
C1 C 0.7417(4) 0.2944(7) 0.4272(3) 0.0750(14) Uani 1 1 d . . . . .
H1 H 0.747537 0.316175 0.364022 0.090 Uiso 1 1 calc R U . . .
C6 C 0.7037(4) 0.0863(7) 0.4326(4) 0.0843(15) Uani 1 1 d . . . . .
H6A H 0.708806 0.051804 0.496111 0.101 Uiso 1 1 calc R U . . .
H6B H 0.752778 -0.003637 0.409294 0.101 Uiso 1 1 calc R U . . .
C2 C 0.6655(4) 0.4470(7) 0.4468(4) 0.0799(15) Uani 1 1 d . . . . .
H2A H 0.691908 0.578822 0.433771 0.096 Uiso 1 1 calc R U . . .
H2B H 0.665588 0.442359 0.511229 0.096 Uiso 1 1 calc R U . . .
C4 C 0.5033(4) 0.2109(7) 0.3958(4) 0.0801(14) Uani 1 1 d . . . . .
H4 H 0.498322 0.191733 0.459372 0.096 Uiso 1 1 calc R U . . .
C5 C 0.5842(5) 0.0572(7) 0.3786(4) 0.0894(17) Uani 1 1 d . . . . .
H5A H 0.583434 0.058402 0.313989 0.107 Uiso 1 1 calc R U . . .
H5B H 0.558662 -0.074328 0.392899 0.107 Uiso 1 1 calc R U . . .
C7 C 0.3840(5) 0.1838(9) 0.3372(5) 0.111(2) Uani 1 1 d . . . . .
H7A H 0.334087 0.274813 0.357670 0.166 Uiso 1 1 calc R U . . .
H7B H 0.359736 0.048023 0.342737 0.166 Uiso 1 1 calc R U . . .
H7C H 0.383060 0.211481 0.274417 0.166 Uiso 1 1 calc R U . . .

loop_
_atom_site_aniso_label
_atom_site_aniso_U_11
_atom_site_aniso_U_22
_atom_site_aniso_U_33
_atom_site_aniso_U_23
_atom_site_aniso_U_13
_atom_site_aniso_U_12
Cd1 0.0729(3) 0.03288(18) 0.0597(2) -0.00242(11) 0.01866(16) -0.00224(13)
Cl1 0.0555(6) 0.0488(6) 0.0674(6) -0.0002(4) 0.0158(5) -0.0008(4)
Cl3 0.0639(6) 0.0469(5) 0.0668(6) -0.0021(4) 0.0277(5) -0.0013(4)
Cl2 0.0712(7) 0.0500(6) 0.0533(5) 0.0014(4) 0.0092(5) -0.0031(5)
N1 0.051(2) 0.128(4) 0.077(3) 0.006(2) 0.014(2) -0.002(2)
C3 0.065(3) 0.075(3) 0.092(4) 0.001(3) 0.013(3) 0.011(3)
C1 0.055(3) 0.101(4) 0.068(3) -0.009(3) 0.012(2) 0.001(3)
C6 0.078(4) 0.065(3) 0.106(4) -0.002(3) 0.015(3) 0.017(3)
C2 0.066(3) 0.063(3) 0.106(4) 0.004(3) 0.011(3) -0.003(2)
C4 0.060(3) 0.084(4) 0.096(4) -0.009(3) 0.018(3) -0.012(3)
C5 0.085(4) 0.063(3) 0.111(4) -0.015(3) 0.006(3) -0.003(3)
C7 0.061(3) 0.144(6) 0.123(5) -0.017(4) 0.013(3) -0.022(3)

loop_
_atom_type_symbol
_atom_type_description
_atom_type_scat_dispersion_real
_atom_type_scat_dispersion_imag
_atom_type_scat_source
C C 0.0033 0.0016 'International Tables Vol C Tables 4.2.6.8 and 6.1.1.4'
H H 0.0000 0.0000 'International Tables Vol C Tables 4.2.6.8 and 6.1.1.4'
Cd Cd -0.8075 1.2024 'International Tables Vol C Tables 4.2.6.8 and 6.1.1.4'
Cl Cl 0.1484 0.1585 'International Tables Vol C Tables 4.2.6.8 and 6.1.1.4'
N N 0.0061 0.0033 'International Tables Vol C Tables 4.2.6.8 and 6.1.1.4'

loop_
_geom_angle_atom_site_label_1
_geom_angle_atom_site_label_2
_geom_angle_atom_site_label_3
_geom_angle
_geom_angle_site_symmetry_1
_geom_angle_site_symmetry_3
_geom_angle_publ_flag
Cd1 Cd1 Cd1 177.800(19) 2_746 2_756 ?
Cl1 Cd1 Cd1 50.69(2) 2_756 2_756 ?
Cl1 Cd1 Cd1 50.97(2) . 2_746 ?
Cl1 Cd1 Cd1 129.61(3) . 2_756 ?
Cl1 Cd1 Cd1 128.67(3) 2_756 2_746 ?
Cl1 Cd1 Cl1 178.626(14) . 2_756 ?
Cl1 Cd1 Cl3 83.13(3) . 2_746 ?
Cl1 Cd1 Cl2 84.64(3) . . ?
Cl1 Cd1 Cl2 96.02(3) 2_756 . ?
Cl1 Cd1 Cl2 95.31(3) . 2_756 ?
Cl1 Cd1 Cl2 83.99(3) 2_756 2_756 ?
Cl3 Cd1 Cd1 127.22(2) 2_746 2_756 ?
Cl3 Cd1 Cd1 50.62(2) 2_746 2_746 ?
Cl3 Cd1 Cd1 131.18(3) . 2_746 ?
Cl3 Cd1 Cd1 50.97(2) . 2_756 ?
Cl3 Cd1 Cl1 97.97(3) . . ?
Cl3 Cd1 Cl1 83.18(3) . 2_756 ?
Cl3 Cd1 Cl1 95.70(3) 2_746 2_756 ?
Cl3 Cd1 Cl3 178.17(3) . 2_746 ?
Cl3 Cd1 Cl2 94.92(3) . . ?
Cl3 Cd1 Cl2 86.63(3) 2_746 . ?
Cl3 Cd1 Cl2 86.43(3) . 2_756 ?
Cl3 Cd1 Cl2 92.02(3) 2_746 2_756 ?
Cl2 Cd1 Cd1 127.20(2) 2_756 2_746 ?
Cl2 Cd1 Cd1 51.84(2) . 2_746 ?
Cl2 Cd1 Cd1 129.70(2) . 2_756 ?
Cl2 Cd1 Cd1 51.23(2) 2_756 2_756 ?
Cl2 Cd1 Cl2 178.64(2) . 2_756 ?
Cd1 Cl1 Cd1 78.33(3) . 2_746 ?
Cd1 Cl3 Cd1 78.41(3) . 2_756 ?
Cd1 Cl2 Cd1 76.93(3) . 2_746 ?
H1A N1 H1B 109.5 . . ?
H1A N1 H1C 109.5 . . ?
H1B N1 H1C 109.5 . . ?
C1 N1 H1A 109.5 . . ?
C1 N1 H1B 109.5 . . ?
C1 N1 H1C 109.5 . . ?
H3A C3 H3B 107.6 . . ?
C2 C3 H3A 108.7 . . ?
C2 C3 H3B 108.7 . . ?
C4 C3 H3A 108.7 . . ?
C4 C3 H3B 108.7 . . ?
C4 C3 C2 114.2(4) . . ?
N1 C1 H1 106.8 . . ?
C6 C1 N1 110.2(4) . . ?
C6 C1 H1 106.8 . . ?
C2 C1 N1 110.9(4) . . ?
C2 C1 H1 106.8 . . ?
C2 C1 C6 114.8(4) . . ?
C1 C6 H6A 109.3 . . ?
C1 C6 H6B 109.3 . . ?
C1 C6 C5 111.8(4) . . ?
H6A C6 H6B 107.9 . . ?
C5 C6 H6A 109.3 . . ?
C5 C6 H6B 109.3 . . ?
C3 C2 H2A 109.3 . . ?
C3 C2 H2B 109.3 . . ?
C1 C2 C3 111.7(4) . . ?
C1 C2 H2A 109.3 . . ?
C1 C2 H2B 109.3 . . ?
H2A C2 H2B 107.9 . . ?
C3 C4 H4 106.1 . . ?
C3 C4 C5 111.1(4) . . ?
C3 C4 C7 113.0(5) . . ?
C5 C4 H4 106.1 . . ?
C5 C4 C7 113.8(5) . . ?
C7 C4 H4 106.1 . . ?
C6 C5 H5A 108.6 . . ?
C6 C5 H5B 108.6 . . ?
C4 C5 C6 114.7(4) . . ?
C4 C5 H5A 108.6 . . ?
C4 C5 H5B 108.6 . . ?
H5A C5 H5B 107.6 . . ?
C4 C7 H7A 109.5 . . ?
C4 C7 H7B 109.5 . . ?
C4 C7 H7C 109.5 . . ?
H7A C7 H7B 109.5 . . ?
H7A C7 H7C 109.5 . . ?
H7B C7 H7C 109.5 . . ?

loop_
_geom_bond_atom_site_label_1
_geom_bond_atom_site_label_2
_geom_bond_distance
_geom_bond_site_symmetry_2
_geom_bond_publ_flag
Cd1 Cd1 3.3264(3) 2_756 ?
Cd1 Cd1 3.3264(3) 2_746 ?
Cd1 Cl1 2.6280(10) . ?
Cd1 Cl1 2.6386(11) 2_756 ?
Cd1 Cl3 2.6377(10) 2_746 ?
Cd1 Cl3 2.6247(10) . ?
Cd1 Cl2 2.6624(10) . ?
Cd1 Cl2 2.6848(10) 2_756 ?
N1 H1A 0.8900 . ?
N1 H1B 0.8900 . ?
N1 H1C 0.8900 . ?
N1 C1 1.509(6) . ?
C3 H3A 0.9700 . ?
C3 H3B 0.9700 . ?
C3 C2 1.503(7) . ?
C3 C4 1.480(7) . ?
C1 H1 0.9800 . ?
C1 C6 1.469(7) . ?
C1 C2 1.455(7) . ?
C6 H6A 0.9700 . ?
C6 H6B 0.9700 . ?
C6 C5 1.508(7) . ?
C2 H2A 0.9700 . ?
C2 H2B 0.9700 . ?
C4 H4 0.9800 . ?
C4 C5 1.488(7) . ?
C4 C7 1.528(8) . ?
C5 H5A 0.9700 . ?
C5 H5B 0.9700 . ?
C7 H7A 0.9600 . ?
C7 H7B 0.9600 . ?
C7 H7C 0.9600 . ?

loop_
_geom_torsion_atom_site_label_1
_geom_torsion_atom_site_label_2
_geom_torsion_atom_site_label_3
_geom_torsion_atom_site_label_4
_geom_torsion
_geom_torsion_site_symmetry_1
_geom_torsion_site_symmetry_2
_geom_torsion_site_symmetry_3
_geom_torsion_site_symmetry_4
_geom_torsion_publ_flag
N1 C1 C6 C5 176.0(5) . . . . ?
N1 C1 C2 C3 -177.2(4) . . . . ?
C3 C4 C5 C6 48.5(7) . . . . ?
C1 C6 C5 C4 -48.4(7) . . . . ?
C6 C1 C2 C3 -51.4(7) . . . . ?
C2 C3 C4 C5 -49.9(7) . . . . ?
C2 C3 C4 C7 -179.1(5) . . . . ?
C2 C1 C6 C5 49.9(7) . . . . ?
C4 C3 C2 C1 51.5(7) . . . . ?
C7 C4 C5 C6 177.4(5) . . . . ?
